data_4077222
loop_
_publ_author_name
'Bennett, Martin A.'
'Hockless, David C. R.'
'Rae, A. David'
'Welling, Lee L.'
'Willis, Anthony C.'

_publ_section_title
;
 Carbon&#x2212;Carbon Coupling in Dinuclear Cycloaurated Complexes
 Containing Bridging 2-(Diphenylphosphino)phenyl or
 2-(Diethylphosphino)phenyl. Role of the Axial Ligand and the Fine Balance
 between Gold(II)&#x2212;Gold(II) and Gold(I)&#x2212;Gold(III)
;
_journal_issue 1
_journal_name_full Organometallics
_journal_page_first 79
_journal_paper_doi 10.1021/om000773w
_journal_volume 20
_journal_year 2001
_chemical_formula_moiety ' C48 H28 Au2 F10 P2 , 0.75(C3 H6 O) '
_chemical_formula_sum 'C50.25 H32.5 Au2 F10 O0.75 P2'
_chemical_formula_weight 1294.17
_space_group_IT_number 14
_symmetry_cell_setting monoclinic
_symmetry_Int_Tables_number 14
_symmetry_space_group_name_Hall '-P 2yn'
_symmetry_space_group_name_H-M 'P 1 21/n 1'
_audit_creation_date 2000-06-13
_audit_creation_method 'by teXsan v1.8'
_audit_update_record
;
1996-09-11   dcrh collects data and takes structure so far.
2000-06-13   acw combines texsan and raels cif's
2000-06-13 - Report on C48 H28 Au2 F10 P2 . 0.75(C3 H6 O)
             by A. David Rae, David C. R. Hockless and Anthony C. Willis
             for Lee L. Welling and Martin A. Bennett
2000-06-14 - passed checkcif tests with  warnings
             ** some data not collected due to machine failure.
                see _exptl_special_details
             ** discrepencies in the formula etc arise from the fact that 1.5
                acetone molecules/asymmetric unit were not located.
                see refine_special_details
             ** large shift/error and peaks in diff map noted.
                see refine_special_details.
          Other issues also addressed in refine_special_details.
;
_cell_angle_alpha 90
_cell_angle_beta 93.04(2)
_cell_angle_gamma 90
_cell_formula_units_Z 8
_cell_length_a 18.534(6)
_cell_length_b 21.930(6)
_cell_length_c 22.122(1)
_cell_measurement_reflns_used 25
_cell_measurement_temperature 296.2
_cell_measurement_theta_max 29.8
_cell_measurement_theta_min 21.2
_cell_volume 8979(4)
_computing_cell_refinement 'MSC/AFC Diffractometer Control'
_computing_data_collection 'MSC/AFC Diffractometer Control'
_computing_data_reduction 'teXsan (MSC, 1992-1997)'
_computing_publication_material 'teXsan (MSC, 1992-1997)'
_computing_structure_refinement 'teXsan (MSC, 1992-1997)'
_computing_structure_solution
;
SHELXS86 (Sheldrick, 1985)
;
_diffrn_ambient_temperature 296.2
_diffrn_measurement_device_details
;
Rigaku AFC6R diffractometer with extended arm and
evacuated collimator and beam tunnel.
Data cannot be collected beyond \q 60 deg in this configuration.
;
_diffrn_measurement_device_type 'Rigaku AFC6R'
_diffrn_measurement_method \w-2\q
_diffrn_orient_matrix_UB_11 -0.03723
_diffrn_orient_matrix_UB_12 0.03213
_diffrn_orient_matrix_UB_13 -0.00933
_diffrn_orient_matrix_UB_21 -0.01292
_diffrn_orient_matrix_UB_22 -0.02018
_diffrn_orient_matrix_UB_23 -0.03965
_diffrn_orient_matrix_UB_31 -0.03696
_diffrn_orient_matrix_UB_32 -0.02530
_diffrn_orient_matrix_UB_33 0.01975
_diffrn_radiation_detector 'scintillation counter'
_diffrn_radiation_monochromator graphite
_diffrn_radiation_source 'Rigaku rotating anode'
_diffrn_radiation_type 'Cu K\a'
_diffrn_radiation_wavelength 1.5418
_diffrn_reflns_av_R_equivalents 0.03067
_diffrn_reflns_av_sigmaI/netI 0.120
_diffrn_reflns_limit_h_max 0
_diffrn_reflns_limit_h_min -20
_diffrn_reflns_limit_k_max 0
_diffrn_reflns_limit_k_min -23
_diffrn_reflns_limit_l_max 23
_diffrn_reflns_limit_l_min -22
_diffrn_reflns_number 11129
_diffrn_reflns_reduction_process 'Lp corrections applied'
_diffrn_reflns_theta_max 60.09
_diffrn_reflns_theta_min 2.00
_diffrn_standards_decay_% -1.18
_diffrn_standards_interval_count 150
_diffrn_standards_number 3
_exptl_absorpt_coefficient_mu 13.274
_exptl_absorpt_correction_T_max 0.515
_exptl_absorpt_correction_T_min 0.315
_exptl_absorpt_correction_type psi-scan
_exptl_absorpt_process_details
;
\y scans (North,Phillips & Matthews, 1968)
;
_exptl_crystal_colour colourless
_exptl_crystal_density_diffrn 1.915
_exptl_crystal_density_meas ?
_exptl_crystal_description needle
_exptl_crystal_F_000 4944.00
_exptl_crystal_size_max 0.30
_exptl_crystal_size_mid 0.09
_exptl_crystal_size_min 0.05
_refine_diff_density_max 2.1
_refine_diff_density_min -1.70
_refine_ls_extinction_method none
_refine_ls_goodness_of_fit_all 3.33
_refine_ls_goodness_of_fit_ref 1.49
_refine_ls_hydrogen_treatment noref
_refine_ls_matrix_type full
_refine_ls_number_constraints 0
_refine_ls_number_parameters 385
_refine_ls_number_reflns 6409
_refine_ls_number_restraints 0
_refine_ls_R_factor_all 0.104
_refine_ls_R_factor_gt 0.054
_refine_ls_shift/su_max 0.5
_refine_ls_shift/su_mean 0.03
_refine_ls_structure_factor_coef F
_refine_ls_weighting_details 'w = 1/[\s^2^(Fo)] + 0.0009|Fo|^2^] '
_refine_ls_weighting_scheme sigma
_refine_ls_wR_factor_all 0.212
_refine_ls_wR_factor_ref 0.074
_reflns_number_gt 6406
_reflns_number_total 10865
_reflns_threshold_expression I>3.00\s(I)
_cod_data_source_file om000773w.cif
_cod_data_source_block LLW8
_cod_depositor_comments
;
The following automatic conversions were performed:

'_exptl_crystal_density_meas' value 'not measured' was changed to '?'
- the value is perceived as not measured.

Automatic conversion script
Id: cif_fix_values 3008 2015-01-20 13:52:24Z robertas 
;
_cod_original_sg_symbol_H-M 'P 21/n     '
_cod_original_formula_sum 'C50.25 H32.50 Au2 F10 O0.75 P2 '
_cod_database_code 4077222

loop_
_symmetry_equiv_pos_as_xyz
'   +x,   +y,   +z'
1/2-x,1/2+y,1/2-z
'   -x,   -y,   -z'
1/2+x,1/2-y,1/2+z

loop_
_atom_site_aniso_label
_atom_site_aniso_U_11
_atom_site_aniso_U_22
_atom_site_aniso_U_33
_atom_site_aniso_U_12
_atom_site_aniso_U_13
_atom_site_aniso_U_23
AU1 0.0557(5) 0.0374(5) 0.0417(5) 0.0034(3) -0.0001(3) 0.0016(4)
AU2 0.0492(5) 0.0424(5) 0.0450(5) 0.0022(3) -0.0016(3) -0.0033(4)
P1 0.060(3) 0.035(3) 0.035(3) 0.000(2) 0.002(2) 0.001(2)
P2 0.045(3) 0.035(3) 0.037(3) -0.001(2) -0.004(2) 0.004(2)
F1 0.051(4) 0.075(4) 0.064(3) 0.000(3) 0.001(2) -0.010(3)
F2 0.073(3) 0.058(5) 0.084(4) -0.002(4) -0.026(3) -0.004(4)
F3 0.123(5) 0.057(5) 0.057(3) -0.011(4) -0.029(3) -0.005(3)
F4 0.120(5) 0.157(8) 0.040(3) -0.017(6) 0.008(2) -0.020(3)
F5 0.071(3) 0.110(5) 0.043(3) -0.002(4) 0.016(3) -0.019(3)
F6 0.052(4) 0.067(5) 0.101(5) 0.015(3) -0.010(3) 0.003(3)
F7 0.064(4) 0.115(7) 0.146(7) 0.008(4) -0.039(4) 0.037(5)
F8 0.096(5) 0.160(8) 0.097(5) -0.046(5) -0.051(5) 0.043(4)
F9 0.119(6) 0.152(8) 0.067(5) -0.046(5) -0.018(4) -0.020(4)
F10 0.080(4) 0.087(6) 0.070(5) -0.008(3) 0.000(3) -0.026(4)
C1 0.068(7) 0.035(6) 0.033(7) 0.013(5) -0.011(5) 0.005(5)
C2 0.067(7) 0.038(5) 0.031(7) 0.012(4) -0.012(4) 0.003(5)
C3 0.071(7) 0.042(6) 0.044(7) 0.008(5) -0.005(5) -0.004(5)
C4 0.078(8) 0.040(6) 0.068(8) 0.006(5) 0.008(5) -0.007(6)
C5 0.079(8) 0.036(5) 0.073(9) 0.010(4) 0.010(5) -0.001(5)
C6 0.073(7) 0.035(6) 0.050(7) 0.013(5) -0.002(4) 0.005(5)
C7 0.063(6) 0.053(7) 0.035(8) 0.004(5) 0.005(5) 0.010(5)
C8 0.063(7) 0.065(7) 0.045(8) 0.002(5) -0.001(5) 0.007(5)
C9 0.065(6) 0.075(9) 0.071(9) -0.003(5) 0.000(5) 0.005(7)
C10 0.068(6) 0.070(8) 0.087(11) -0.004(5) 0.015(5) 0.011(7)
C11 0.075(7) 0.066(8) 0.069(8) 0.001(6) 0.022(6) 0.020(7)
C12 0.070(7) 0.060(7) 0.043(7) 0.005(5) 0.013(5) 0.016(6)
C13 0.073(9) 0.039(8) 0.036(7) -0.001(6) 0.005(5) 0.005(5)
C14 0.090(9) 0.058(8) 0.042(7) 0.016(6) -0.004(5) 0.002(6)
C15 0.101(10) 0.080(10) 0.046(8) 0.020(7) -0.011(6) 0.000(6)
C16 0.110(11) 0.078(11) 0.047(7) 0.009(8) -0.014(6) -0.004(6)
C17 0.140(13) 0.069(10) 0.052(8) 0.020(8) -0.023(6) -0.015(7)
C18 0.115(10) 0.051(9) 0.046(7) 0.015(6) -0.011(6) -0.007(6)
C19 0.052(5) 0.025(7) 0.032(6) -0.004(4) -0.006(4) -0.004(5)
C20 0.054(5) 0.034(6) 0.039(6) 0.003(4) -0.007(4) -0.011(5)
C21 0.055(5) 0.064(7) 0.046(7) 0.005(5) -0.003(4) -0.014(6)
C22 0.054(5) 0.084(9) 0.046(7) -0.006(5) 0.000(4) 0.000(7)
C23 0.057(6) 0.066(7) 0.046(7) -0.016(5) -0.006(5) 0.012(6)
C24 0.055(5) 0.037(6) 0.039(6) -0.011(4) -0.008(4) 0.005(5)
C25 0.064(7) 0.039(7) 0.048(7) -0.007(5) -0.012(5) 0.013(6)
C26 0.064(7) 0.036(7) 0.060(7) -0.011(5) -0.016(5) 0.018(6)
C27 0.072(6) 0.035(7) 0.070(8) -0.010(5) -0.026(5) 0.016(7)
C28 0.084(7) 0.056(8) 0.062(7) 0.000(6) -0.029(6) 0.006(6)
C29 0.085(8) 0.093(10) 0.049(7) 0.006(7) -0.019(5) 0.010(6)
C30 0.073(6) 0.075(7) 0.046(7) 0.000(5) -0.011(5) 0.014(6)
C31 0.075(9) 0.029(6) 0.047(8) 0.002(5) 0.005(6) 0.011(6)
C32 0.082(9) 0.029(7) 0.079(8) 0.008(5) -0.005(6) 0.010(6)
C33 0.104(11) 0.033(6) 0.114(12) 0.013(6) 0.003(8) -0.001(6)
C34 0.144(14) 0.041(6) 0.099(11) 0.005(6) 0.024(9) -0.013(7)
C35 0.169(15) 0.045(7) 0.061(9) -0.007(7) 0.014(7) -0.006(7)
C36 0.122(10) 0.037(6) 0.044(9) -0.005(6) 0.003(6) 0.006(6)
C37 0.056(3) 0.026(4) 0.042(3) 0.006(3) 0.003(2) -0.010(3)
C38 0.057(3) 0.032(4) 0.053(3) 0.004(3) -0.004(2) -0.008(3)
C39 0.072(3) 0.033(4) 0.060(3) 0.001(3) -0.015(3) -0.006(3)
C40 0.094(4) 0.043(4) 0.051(3) -0.003(3) -0.015(3) -0.007(3)
C41 0.092(4) 0.074(4) 0.041(3) -0.005(3) -0.001(2) -0.013(3)
C42 0.070(3) 0.057(4) 0.040(3) 0.001(3) 0.006(2) -0.013(3)
C43 0.049(4) 0.055(5) 0.057(4) -0.005(3) -0.008(3) 0.006(3)
C44 0.050(4) 0.065(5) 0.078(4) 0.000(3) -0.015(3) 0.014(3)
C45 0.059(4) 0.092(5) 0.096(5) -0.007(3) -0.029(3) 0.028(3)
C46 0.076(4) 0.114(6) 0.079(4) -0.028(3) -0.033(3) 0.027(3)
C47 0.083(4) 0.109(5) 0.062(4) -0.030(3) -0.019(3) 0.003(3)
C48 0.066(4) 0.077(5) 0.057(5) -0.014(3) -0.009(3) -0.003(3)
AU3 0.0571(5) 0.0394(5) 0.0410(5) 0.0006(4) -0.0005(3) 0.0011(4)
AU4 0.0527(5) 0.0379(5) 0.0386(5) 0.0010(3) -0.0037(3) -0.0015(4)
P3 0.059(3) 0.038(3) 0.027(3) -0.004(2) -0.004(2) 0.003(2)
P4 0.044(3) 0.031(3) 0.035(3) -0.005(2) -0.004(2) 0.003(2)
F11 0.050(4) 0.062(5) 0.053(3) -0.005(3) -0.004(2) 0.003(3)
F12 0.071(3) 0.079(5) 0.070(4) -0.008(4) -0.027(3) 0.003(4)
F13 0.113(5) 0.102(6) 0.047(3) -0.008(4) -0.029(3) 0.000(3)
F14 0.109(5) 0.155(8) 0.032(3) -0.012(5) 0.002(2) 0.001(3)
F15 0.067(3) 0.092(5) 0.034(3) -0.005(3) 0.009(3) 0.001(3)
F16 0.057(4) 0.058(4) 0.069(4) 0.013(3) -0.013(3) -0.005(3)
F17 0.076(4) 0.104(6) 0.097(5) 0.024(4) -0.037(4) 0.001(4)
F18 0.089(5) 0.118(6) 0.074(4) -0.011(4) -0.042(4) 0.004(3)
F19 0.095(5) 0.089(6) 0.054(4) -0.021(3) -0.018(3) -0.016(3)
F20 0.068(4) 0.053(5) 0.052(4) -0.006(3) -0.004(3) -0.014(3)
C51 0.044(6) 0.032(5) 0.041(7) -0.010(4) -0.011(4) 0.013(5)
C52 0.042(6) 0.042(5) 0.038(7) -0.009(4) -0.012(4) 0.011(5)
C53 0.047(6) 0.053(6) 0.047(7) -0.006(5) -0.011(4) 0.003(5)
C54 0.064(7) 0.048(6) 0.066(8) -0.003(5) -0.005(5) -0.003(6)
C55 0.073(8) 0.035(5) 0.074(9) -0.007(4) -0.001(5) 0.003(5)
C56 0.058(6) 0.030(6) 0.056(7) -0.010(4) -0.006(4) 0.011(5)
C57 0.048(5) 0.048(7) 0.037(8) 0.008(5) -0.005(4) 0.007(5)
C58 0.048(6) 0.065(8) 0.047(8) 0.005(5) -0.009(5) 0.008(5)
C59 0.052(5) 0.093(11) 0.069(10) -0.005(5) -0.009(4) 0.014(7)
C60 0.059(5) 0.099(10) 0.082(10) -0.011(5) 0.000(5) 0.023(7)
C61 0.064(6) 0.086(9) 0.069(8) -0.005(6) 0.004(5) 0.028(6)
C62 0.057(5) 0.062(7) 0.046(7) 0.005(5) 0.000(4) 0.017(5)
C63 0.064(8) 0.038(8) 0.039(7) -0.015(6) -0.013(5) 0.006(5)
C64 0.076(9) 0.060(9) 0.063(8) -0.004(6) -0.028(6) 0.015(5)
C65 0.093(10) 0.092(11) 0.074(9) -0.022(7) -0.044(8) 0.032(7)
C66 0.107(10) 0.097(12) 0.051(7) -0.060(8) -0.035(6) 0.029(6)
C67 0.118(12) 0.076(10) 0.040(7) -0.052(7) -0.017(6) 0.003(6)
C68 0.092(9) 0.049(8) 0.040(7) -0.024(5) -0.010(5) -0.004(5)
C69 0.059(6) 0.040(7) 0.033(6) -0.007(4) -0.005(4) 0.008(6)
C70 0.058(6) 0.044(6) 0.036(6) -0.005(5) -0.008(4) 0.004(5)
C71 0.059(6) 0.052(7) 0.054(8) -0.007(5) -0.003(5) -0.006(6)
C72 0.065(6) 0.057(9) 0.077(8) -0.014(5) 0.012(5) -0.009(7)
C73 0.072(6) 0.050(6) 0.075(8) -0.016(5) 0.017(5) -0.001(6)
C74 0.066(6) 0.042(6) 0.049(7) -0.011(5) 0.005(5) 0.007(5)
C75 0.069(8) 0.041(8) 0.042(7) -0.002(6) -0.009(6) 0.000(6)
C76 0.064(8) 0.048(9) 0.067(8) 0.001(6) -0.016(6) -0.014(6)
C77 0.086(8) 0.073(11) 0.090(10) 0.013(7) -0.040(7) -0.028(8)
C78 0.135(12) 0.115(14) 0.075(8) 0.017(9) -0.055(9) -0.010(8)
C79 0.153(14) 0.146(14) 0.051(7) -0.006(11) -0.034(7) 0.020(7)
C80 0.109(9) 0.098(10) 0.042(8) -0.012(7) -0.011(6) 0.017(6)
C81 0.057(9) 0.046(7) 0.056(9) 0.013(5) -0.022(6) -0.007(6)
C82 0.070(9) 0.050(7) 0.091(8) 0.024(6) -0.037(6) -0.013(6)
C83 0.093(10) 0.053(7) 0.116(11) 0.027(6) -0.025(8) -0.022(6)
C84 0.124(12) 0.053(7) 0.087(11) 0.006(6) 0.005(8) -0.021(7)
C85 0.151(13) 0.052(8) 0.056(9) -0.008(7) -0.009(7) -0.012(7)
C86 0.108(9) 0.049(7) 0.050(9) 0.001(6) -0.025(6) -0.006(6)
C87 0.054(3) 0.026(5) 0.034(3) 0.002(3) -0.002(2) 0.000(3)
C88 0.056(3) 0.036(4) 0.043(3) -0.001(3) -0.008(2) 0.001(3)
C89 0.069(3) 0.051(4) 0.049(3) -0.003(3) -0.018(2) 0.001(3)
C90 0.087(3) 0.069(4) 0.041(3) -0.004(3) -0.017(2) 0.000(3)
C91 0.086(3) 0.083(4) 0.033(3) -0.004(3) -0.005(2) 0.000(3)
C92 0.067(3) 0.055(4) 0.032(3) -0.001(3) 0.000(2) 0.000(3)
C93 0.046(4) 0.041(4) 0.046(4) -0.008(3) -0.007(3) 0.000(3)
C94 0.051(4) 0.054(4) 0.058(4) 0.000(3) -0.013(3) 0.001(3)
C95 0.062(4) 0.077(4) 0.069(4) 0.003(3) -0.025(3) 0.003(3)
C96 0.070(4) 0.084(4) 0.061(4) -0.010(3) -0.026(3) 0.002(3)
C97 0.071(4) 0.071(4) 0.051(4) -0.016(3) -0.016(3) -0.005(3)
C98 0.057(3) 0.050(4) 0.046(4) -0.012(3) -0.008(3) -0.005(3)
H1C3 0.071 0.046 0.042 0.007 -0.006 -0.006
H1C4 0.084 0.042 0.088 0.002 0.019 -0.015
H1C5 0.087 0.036 0.098 0.010 0.024 -0.001
H1C6 0.073 0.035 0.053 0.015 -0.001 0.008
H1C8 0.067 0.074 0.040 0.003 -0.006 0.009
H1C9 0.068 0.095 0.086 -0.006 -0.009 0.001
H1C10 0.072 0.080 0.117 -0.009 0.020 0.011
H1C11 0.087 0.077 0.082 0.002 0.033 0.030
H1C12 0.078 0.069 0.038 0.007 0.013 0.021
H1C14 0.127 0.074 0.053 0.044 -0.019 -0.007
H1C15 0.135 0.112 0.059 0.051 -0.028 -0.007
H1C16 0.132 0.100 0.053 0.014 -0.025 -0.010
H1C17 0.214 0.091 0.070 0.050 -0.051 -0.036
H1C18 0.161 0.063 0.058 0.043 -0.028 -0.020
H1C21 0.059 0.077 0.058 0.015 -0.005 -0.024
H1C22 0.056 0.117 0.053 -0.007 0.003 0.003
H1C23 0.063 0.080 0.059 -0.026 -0.010 0.026
H1C24 0.060 0.030 0.046 -0.013 -0.013 0.009
H1C26 0.061 0.053 0.066 -0.013 -0.013 0.028
H1C27 0.071 0.039 0.089 -0.015 -0.031 0.026
H1C28 0.095 0.065 0.070 0.004 -0.038 0.003
H1C29 0.098 0.150 0.048 0.017 -0.017 0.015
H1C30 0.074 0.109 0.047 0.002 -0.006 0.024
H1C32 0.096 0.031 0.092 0.009 -0.027 0.016
H1C33 0.118 0.035 0.164 0.022 -0.015 -0.001
H1C34 0.184 0.049 0.128 0.006 0.035 -0.026
H1C35 0.247 0.058 0.060 -0.017 0.005 -0.012
H1C36 0.151 0.041 0.043 -0.009 -0.016 0.011
H1C53 0.045 0.068 0.044 -0.005 -0.012 0.001
H1C54 0.076 0.057 0.081 0.001 -0.001 -0.012
H1C55 0.094 0.033 0.097 -0.007 0.008 0.002
H1C56 0.063 0.029 0.060 -0.012 -0.003 0.015
H1C58 0.050 0.073 0.045 0.008 -0.013 0.011
H1C59 0.053 0.122 0.084 -0.010 -0.016 0.018
H1C60 0.065 0.128 0.109 -0.023 0.002 0.033
H1C61 0.077 0.108 0.083 -0.009 0.009 0.044
H1C62 0.062 0.069 0.044 0.007 -0.002 0.022
H1C64 0.094 0.068 0.087 0.023 -0.034 0.007
H1C65 0.116 0.126 0.113 -0.002 -0.067 0.042
H1C66 0.132 0.130 0.057 -0.086 -0.048 0.041
H1C67 0.166 0.095 0.046 -0.060 -0.014 -0.015
H1C68 0.114 0.053 0.054 -0.006 -0.009 -0.019
H1C71 0.058 0.057 0.059 -0.005 -0.007 -0.012
H1C72 0.070 0.066 0.102 -0.019 0.022 -0.019
H1C73 0.084 0.053 0.098 -0.021 0.031 -0.002
H1C74 0.071 0.040 0.050 -0.010 0.006 0.010
H1C76 0.059 0.067 0.080 -0.013 -0.005 -0.013
H1C77 0.081 0.095 0.130 0.012 -0.048 -0.046
H1C78 0.172 0.157 0.094 0.027 -0.082 -0.016
H1C79 0.213 0.234 0.052 -0.025 -0.035 0.047
H1C80 0.121 0.137 0.046 -0.032 0.002 0.030
H1C82 0.095 0.052 0.113 0.031 -0.069 -0.012
H1C83 0.121 0.058 0.170 0.043 -0.052 -0.029
H1C84 0.162 0.057 0.105 0.003 0.021 -0.029
H1C85 0.235 0.057 0.052 -0.024 -0.021 -0.010
H1C86 0.148 0.051 0.055 -0.001 -0.052 -0.002

loop_
_atom_site_label
_atom_site_fract_x
_atom_site_fract_y
_atom_site_fract_z
_atom_site_U_iso_or_equiv
_atom_site_occupancy
_atom_site_thermal_displace_type
_atom_site_calc_flag
AU1 0.18897(4) 0.83116(3) 0.65974(3) 0.0450(2) 1.0 Uani d
AU2 0.06851(4) 0.88445(4) 0.72227(3) 0.0457(2) 1.0 Uani d
P1 0.1919(3) 0.9217(2) 0.6066(2) 0.043(1) 1.0 Uani d
P2 0.1692(3) 0.7489(2) 0.7218(2) 0.039(1) 1.0 Uani d
F1 0.2450(4) 0.9038(4) 0.7645(3) 0.063(3) 1.0 Uani d
F2 0.3107(4) 0.9125(3) 0.8735(4) 0.073(3) 1.0 Uani d
F3 0.2335(4) 0.9120(4) 0.9749(3) 0.080(3) 1.0 Uani d
F4 0.0869(5) 0.9024(4) 0.9631(3) 0.106(4) 1.0 Uani d
F5 0.0194(3) 0.8936(4) 0.8549(4) 0.074(3) 1.0 Uani d
F6 -0.0761(4) 0.9534(4) 0.6972(4) 0.074(3) 1.0 Uani d
F7 -0.1781(4) 0.9533(4) 0.6086(4) 0.110(4) 1.0 Uani d
F8 -0.1685(5) 0.8785(4) 0.5111(4) 0.119(4) 1.0 Uani d
F9 -0.0522(5) 0.8032(4) 0.5055(3) 0.114(3) 1.0 Uani d
F10 0.0507(4) 0.8021(4) 0.5932(4) 0.079(3) 1.0 Uani d
C1 0.1471(7) 0.9828(6) 0.6471(6) 0.046(5) 1.0 Uani d
C2 0.1011(7) 0.9710(6) 0.6936(6) 0.046(4) 1.0 Uani d
C3 0.0724(7) 1.0218(7) 0.7240(6) 0.052(5) 1.0 Uani d
C4 0.0896(8) 1.0809(6) 0.7078(7) 0.062(5) 1.0 Uani d
C5 0.1355(8) 1.0919(6) 0.6613(7) 0.063(4) 1.0 Uani d
C6 0.1630(7) 1.0436(7) 0.6323(6) 0.053(4) 1.0 Uani d
C7 0.2798(6) 0.9531(6) 0.5904(6) 0.050(4) 1.0 Uani d
C8 0.3312(8) 0.9529(6) 0.6379(5) 0.058(4) 1.0 Uani d
C9 0.3970(7) 0.9821(7) 0.6311(7) 0.071(5) 1.0 Uani d
C10 0.4110(7) 1.0106(7) 0.5783(7) 0.075(5) 1.0 Uani d
C11 0.3602(8) 1.0108(6) 0.5314(6) 0.069(4) 1.0 Uani d
C12 0.2939(7) 0.9821(7) 0.5368(5) 0.058(4) 1.0 Uani d
C13 0.1453(8) 0.9133(6) 0.5328(5) 0.049(5) 1.0 Uani d
C14 0.0965(8) 0.9568(6) 0.5111(6) 0.064(5) 1.0 Uani d
C15 0.0616(8) 0.9487(7) 0.4545(7) 0.076(6) 1.0 Uani d
C16 0.0749(9) 0.8985(7) 0.4204(6) 0.079(6) 1.0 Uani d
C17 0.1230(10) 0.8557(7) 0.4419(6) 0.088(8) 1.0 Uani d
C18 0.1589(8) 0.8624(6) 0.4983(7) 0.071(6) 1.0 Uani d
C19 0.0784(6) 0.7458(6) 0.7488(5) 0.037(4) 1.0 Uani d
C20 0.0357(7) 0.7981(5) 0.7510(6) 0.043(4) 1.0 Uani d
C21 -0.0338(7) 0.7920(7) 0.7741(6) 0.055(4) 1.0 Uani d
C22 -0.0581(7) 0.7360(8) 0.7938(6) 0.061(5) 1.0 Uani d
C23 -0.0149(8) 0.6843(7) 0.7914(6) 0.056(4) 1.0 Uani d
C24 0.0514(7) 0.6900(6) 0.7693(6) 0.044(4) 1.0 Uani d
C25 0.2314(6) 0.7510(6) 0.7890(6) 0.051(4) 1.0 Uani d
C26 0.3032(7) 0.7625(6) 0.7796(5) 0.054(4) 1.0 Uani d
C27 0.3528(6) 0.7642(6) 0.8290(7) 0.060(5) 1.0 Uani d
C28 0.3314(8) 0.7546(7) 0.8863(6) 0.068(4) 1.0 Uani d
C29 0.2605(9) 0.7433(7) 0.8954(5) 0.077(5) 1.0 Uani d
C30 0.2095(6) 0.7413(7) 0.8470(7) 0.065(4) 1.0 Uani d
C31 0.1833(8) 0.6746(5) 0.6876(6) 0.050(5) 1.0 Uani d
C32 0.2210(8) 0.6281(7) 0.7172(6) 0.064(5) 1.0 Uani d
C33 0.2302(8) 0.5729(6) 0.6876(8) 0.084(6) 1.0 Uani d
C34 0.2024(10) 0.5643(6) 0.6299(8) 0.094(5) 1.0 Uani d
C35 0.1652(10) 0.6102(7) 0.6008(6) 0.092(5) 1.0 Uani d
C36 0.1550(8) 0.6660(6) 0.6291(6) 0.068(5) 1.0 Uani d
C37 0.1287(4) 0.8983(3) 0.8040(4) 0.041(3) 1.0 Uani d
C38 0.2024(5) 0.9032(3) 0.8122(4) 0.048(2) 1.0 Uani d
C39 0.2383(5) 0.9078(2) 0.8687(4) 0.056(2) 1.0 Uani d
C40 0.1994(4) 0.9075(2) 0.9193(5) 0.063(2) 1.0 Uani d
C41 0.1260(6) 0.9027(3) 0.9137(4) 0.069(2) 1.0 Uani d
C42 0.0921(5) 0.8982(3) 0.8564(4) 0.055(2) 1.0 Uani d
C43 -0.0074(5) 0.8777(3) 0.6498(4) 0.054(3) 1.0 Uani d
C44 -0.0669(4) 0.9149(4) 0.6507(4) 0.065(3) 1.0 Uani d
C45 -0.1211(5) 0.9158(4) 0.6049(4) 0.083(3) 1.0 Uani d
C46 -0.1161(5) 0.8782(3) 0.5562(4) 0.091(3) 1.0 Uani d
C47 -0.0580(5) 0.8404(4) 0.5532(4) 0.085(3) 1.0 Uani d
C48 -0.0049(5) 0.8408(4) 0.5998(4) 0.067(3) 1.0 Uani d
AU3 0.18878(4) 0.63657(4) 0.17648(3) 0.0459(2) 1.0 Uani d
AU4 0.06740(4) 0.68531(3) 0.24024(3) 0.0433(2) 1.0 Uani d
P3 0.1883(3) 0.7302(2) 0.1289(2) 0.042(1) 1.0 Uani d
P4 0.1673(3) 0.5492(2) 0.2318(2) 0.037(1) 1.0 Uani d
F11 0.2402(4) 0.7080(4) 0.2852(3) 0.055(3) 1.0 Uani d
F12 0.3052(4) 0.7127(4) 0.3947(4) 0.074(3) 1.0 Uani d
F13 0.2282(4) 0.7007(4) 0.4955(3) 0.088(3) 1.0 Uani d
F14 0.0827(5) 0.6838(4) 0.4827(3) 0.099(4) 1.0 Uani d
F15 0.0159(3) 0.6788(4) 0.3739(3) 0.064(3) 1.0 Uani d
F16 -0.0676(4) 0.7657(4) 0.2035(3) 0.062(2) 1.0 Uani d
F17 -0.1621(4) 0.7686(4) 0.1093(4) 0.094(3) 1.0 Uani d
F18 -0.1515(4) 0.6894(4) 0.0155(4) 0.095(3) 1.0 Uani d
F19 -0.0420(4) 0.6064(4) 0.0192(3) 0.080(3) 1.0 Uani d
F20 0.0535(4) 0.6022(3) 0.1126(4) 0.058(2) 1.0 Uani d
C51 0.1471(6) 0.7886(6) 0.1745(6) 0.039(4) 1.0 Uani d
C52 0.1013(7) 0.7738(6) 0.2203(6) 0.041(3) 1.0 Uani d
C53 0.0719(7) 0.8224(7) 0.2534(6) 0.050(4) 1.0 Uani d
C54 0.0885(7) 0.8825(6) 0.2404(7) 0.060(5) 1.0 Uani d
C55 0.1343(8) 0.8966(6) 0.1947(7) 0.061(4) 1.0 Uani d
C56 0.1623(7) 0.8502(6) 0.1630(6) 0.048(3) 1.0 Uani d
C57 0.2748(6) 0.7620(6) 0.1092(6) 0.045(4) 1.0 Uani d
C58 0.3333(7) 0.7553(6) 0.1501(5) 0.054(4) 1.0 Uani d
C59 0.3985(6) 0.7833(7) 0.1383(7) 0.072(5) 1.0 Uani d
C60 0.4051(7) 0.8170(7) 0.0871(7) 0.080(5) 1.0 Uani d
C61 0.3473(8) 0.8235(7) 0.0469(6) 0.073(4) 1.0 Uani d
C62 0.2814(6) 0.7962(7) 0.0573(6) 0.055(4) 1.0 Uani d
C63 0.1345(7) 0.7276(6) 0.0573(5) 0.048(6) 1.0 Uani d
C64 0.0823(8) 0.7708(6) 0.0421(6) 0.068(6) 1.0 Uani d
C65 0.0425(7) 0.7656(7) -0.0128(7) 0.088(9) 1.0 Uani d
C66 0.0543(8) 0.7187(8) -0.0515(6) 0.086(7) 1.0 Uani d
C67 0.1058(9) 0.6762(7) -0.0364(6) 0.079(6) 1.0 Uani d
C68 0.1466(7) 0.6799(6) 0.0181(7) 0.061(6) 1.0 Uani d
C69 0.0756(7) 0.5450(7) 0.2550(6) 0.044(4) 1.0 Uani d
C70 0.0329(8) 0.5970(6) 0.2590(6) 0.046(4) 1.0 Uani d
C71 -0.0384(8) 0.5893(7) 0.2781(6) 0.055(4) 1.0 Uani d
C72 -0.0643(7) 0.5320(8) 0.2922(7) 0.066(5) 1.0 Uani d
C73 -0.0210(9) 0.4806(7) 0.2880(6) 0.065(4) 1.0 Uani d
C74 0.0471(8) 0.4879(6) 0.2697(6) 0.053(4) 1.0 Uani d
C75 0.2245(7) 0.5465(6) 0.3013(6) 0.051(5) 1.0 Uani d
C76 0.2950(8) 0.5663(6) 0.2985(6) 0.060(5) 1.0 Uani d
C77 0.3408(7) 0.5639(7) 0.3504(8) 0.085(7) 1.0 Uani d
C78 0.3170(10) 0.5423(8) 0.4035(7) 0.110(7) 1.0 Uani d
C79 0.2474(11) 0.5227(8) 0.4061(6) 0.118(6) 1.0 Uani d
C80 0.2002(8) 0.5245(8) 0.3551(7) 0.083(5) 1.0 Uani d
C81 0.1797(8) 0.4774(6) 0.1918(6) 0.054(5) 1.0 Uani d
C82 0.2179(8) 0.4297(7) 0.2188(6) 0.072(5) 1.0 Uani d
C83 0.2235(9) 0.3749(6) 0.1876(8) 0.088(6) 1.0 Uani d
C84 0.1918(9) 0.3679(6) 0.1310(7) 0.088(6) 1.0 Uani d
C85 0.1541(10) 0.4150(7) 0.1044(6) 0.087(6) 1.0 Uani d
C86 0.1475(8) 0.4704(6) 0.1344(6) 0.070(5) 1.0 Uani d
C87 0.1246(4) 0.6931(3) 0.3239(4) 0.038(3) 1.0 Uani d
C88 0.1978(5) 0.7016(3) 0.3326(4) 0.045(2) 1.0 Uani d
C89 0.2333(5) 0.7043(2) 0.3894(4) 0.057(2) 1.0 Uani d
C90 0.1945(4) 0.6983(3) 0.4397(5) 0.066(3) 1.0 Uani d
C91 0.1216(6) 0.6897(3) 0.4335(4) 0.068(2) 1.0 Uani d
C92 0.0881(5) 0.6873(3) 0.3760(4) 0.051(2) 1.0 Uani d
C93 -0.0021(4) 0.6838(3) 0.1629(4) 0.045(2) 1.0 Uani d
C94 -0.0582(4) 0.7248(4) 0.1590(4) 0.055(2) 1.0 Uani d
C95 -0.1085(4) 0.7273(4) 0.1103(4) 0.070(2) 1.0 Uani d
C96 -0.1029(5) 0.6876(3) 0.0634(4) 0.073(2) 1.0 Uani d
C97 -0.0482(5) 0.6460(4) 0.0651(4) 0.065(2) 1.0 Uani d
C98 0.0010(4) 0.6448(4) 0.1146(4) 0.052(2) 1.0 Uani d
H1C3 0.0392 1.0148 0.7575 0.053 1.0 Uani d
H1C4 0.0688 1.1160 0.7298 0.071 1.0 Uani d
H1C5 0.1480 1.1345 0.6496 0.073 1.0 Uani d
H1C6 0.1961 1.0513 0.5988 0.054 1.0 Uani d
H1C8 0.3213 0.9320 0.6768 0.061 1.0 Uani d
H1C9 0.4344 0.9820 0.6654 0.084 1.0 Uani d
H1C10 0.4585 1.0314 0.5739 0.089 1.0 Uani d
H1C11 0.3706 1.0318 0.4927 0.081 1.0 Uani d
H1C12 0.2568 0.9824 0.5022 0.061 1.0 Uani d
H1C14 0.0865 0.9937 0.5358 0.085 1.0 Uani d
H1C15 0.0263 0.9800 0.4386 0.103 1.0 Uani d
H1C16 0.0494 0.8932 0.3797 0.096 1.0 Uani d
H1C17 0.1326 0.8189 0.4167 0.127 1.0 Uani d
H1C18 0.1941 0.8308 0.5138 0.095 1.0 Uani d
H1C21 -0.0657 0.8286 0.7763 0.065 1.0 Uani d
H1C22 -0.1073 0.7327 0.8100 0.075 1.0 Uani d
H1C23 -0.0324 0.6440 0.8056 0.068 1.0 Uani d
H1C24 0.0826 0.6530 0.7674 0.046 1.0 Uani d
H1C26 0.3194 0.7695 0.7378 0.061 1.0 Uani d
H1C27 0.4049 0.7725 0.8225 0.068 1.0 Uani d
H1C28 0.3676 0.7559 0.9214 0.078 1.0 Uani d
H1C29 0.2449 0.7363 0.9375 0.100 1.0 Uani d
H1C30 0.1576 0.7329 0.8541 0.077 1.0 Uani d
H1C32 0.2416 0.6341 0.7596 0.074 1.0 Uani d
H1C33 0.2575 0.5392 0.7088 0.106 1.0 Uani d
H1C34 0.2093 0.5245 0.6091 0.119 1.0 Uani d
H1C35 0.1449 0.6038 0.5585 0.122 1.0 Uani d
H1C36 0.1277 0.6994 0.6074 0.079 1.0 Uani d
H1C53 0.0389 0.8133 0.2865 0.053 1.0 Uani d
H1C54 0.0673 0.9162 0.2643 0.072 1.0 Uani d
H1C55 0.1463 0.9399 0.1853 0.075 1.0 Uani d
H1C56 0.1953 0.8602 0.1301 0.051 1.0 Uani d
H1C58 0.3288 0.7307 0.1878 0.057 1.0 Uani d
H1C59 0.4410 0.7786 0.1677 0.087 1.0 Uani d
H1C60 0.4522 0.8369 0.0791 0.101 1.0 Uani d
H1C61 0.3524 0.8483 0.0094 0.089 1.0 Uani d
H1C62 0.2393 0.8012 0.0276 0.058 1.0 Uani d
H1C64 0.0733 0.8053 0.0702 0.084 1.0 Uani d
H1C65 0.0047 0.7967 -0.0240 0.121 1.0 Uani d
H1C66 0.0254 0.7155 -0.0908 0.108 1.0 Uani d
H1C67 0.1144 0.6418 -0.0648 0.103 1.0 Uani d
H1C68 0.1843 0.6486 0.0289 0.074 1.0 Uani d
H1C71 -0.0705 0.6257 0.2815 0.058 1.0 Uani d
H1C72 -0.1147 0.5276 0.3056 0.078 1.0 Uani d
H1C73 -0.0396 0.4393 0.2981 0.077 1.0 Uani d
H1C74 0.0784 0.4510 0.2666 0.053 1.0 Uani d
H1C76 0.3129 0.5823 0.2597 0.069 1.0 Uani d
H1C77 0.3919 0.5783 0.3486 0.104 1.0 Uani d
H1C78 0.3504 0.5408 0.4405 0.144 1.0 Uani d
H1C79 0.2301 0.5068 0.4452 0.168 1.0 Uani d
H1C80 0.1492 0.5100 0.3574 0.101 1.0 Uani d
H1C82 0.2413 0.4344 0.2603 0.090 1.0 Uani d
H1C83 0.2511 0.3402 0.2070 0.118 1.0 Uani d
H1C84 0.1962 0.3283 0.1091 0.108 1.0 Uani d
H1C85 0.1310 0.4098 0.0629 0.116 1.0 Uani d
H1C86 0.1198 0.5048 0.1146 0.087 1.0 Uani d

loop_
_atom_type_symbol
_atom_type_oxidation_number
_atom_type_number_in_cell
_atom_type_scat_dispersion_real
_atom_type_scat_dispersion_imag
_atom_type_scat_source
C 0 402 0.017 0.009
;International Tables for Crystallography
(1992, Vol. C, Tables 4.2.6.8 and 6.1.1.1)
;
H 0 260 0.000 0.000
;International Tables for Crystallography
(1992, Vol. C, Table 6.1.1.2)
;
Au 0 16 -5.096 7.297
;International Tables for Crystallography
(1992, Vol. C, Tables 4.2.6.8 and 6.1.1.1)
;
F 0 80 0.069 0.053
;International Tables for Crystallography
(1992, Vol. C, Tables 4.2.6.8 and 6.1.1.1)
;
O 0 6 0.047 0.032
;International Tables for Crystallography
(1992, Vol. C, Tables 4.2.6.8 and 6.1.1.1)
;
P 0 16 0.283 0.434
;International Tables for Crystallography
(1992, Vol. C, Tables 4.2.6.8 and 6.1.1.1)
;

loop_
_geom_angle_atom_site_label_1
_geom_angle_atom_site_label_2
_geom_angle_atom_site_label_3
_geom_angle
_geom_angle_publ_flag
AU2 AU1 P1 86.4(1) yes
AU2 AU1 P2 83.2(1) yes
P1 AU1 P2 169.6(2) yes
AU1 AU2 C2 88.8(4) yes
AU1 AU2 C20 91.3(4) yes
AU1 AU2 C37 94.6(2) yes
AU1 AU2 C43 96.3(2) yes
C2 AU2 C20 179.9(4) yes
C2 AU2 C37 88.9(4) yes
C2 AU2 C43 91.4(4) yes
C20 AU2 C37 91.1(4) yes
C20 AU2 C43 88.5(4) yes
C37 AU2 C43 169.1(2) yes
AU1 P1 C1 110.9(5) yes
AU1 P1 C7 118.1(5) yes
AU1 P1 C13 110.4(5) yes
C1 P1 C7 104.6(7) yes
C1 P1 C13 107.8(6) yes
C7 P1 C13 104.4(7) yes
AU1 P2 C19 113.8(5) yes
AU1 P2 C25 110.5(4) yes
AU1 P2 C31 115.0(5) yes
C19 P2 C25 106.7(6) yes
C19 P2 C31 105.0(7) yes
C25 P2 C31 105.2(6) yes
P1 C1 C2 122.3(10) yes
P1 C1 C6 118.2(10) yes
C2 C1 C6 119.4(9) yes
AU2 C2 C1 126.0(9) yes
AU2 C2 C3 116.4(10) yes
C1 C2 C3 117.6(9) yes
C2 C3 C4 120.9(10) yes
C3 C4 C5 120.8(10) yes
C4 C5 C6 118.4(10) yes
C1 C6 C5 122.8(10) yes
P1 C7 C8 115.9(9) yes
P1 C7 C12 123.7(9) yes
C8 C7 C12 120.0(7) yes
C7 C8 C9 119.3(5) yes
C8 C9 C10 120.8(6) yes
C9 C10 C11 119.8(8) yes
C10 C11 C12 120.8(6) yes
C7 C12 C11 119.3(5) yes
P1 C13 C14 120.9(9) yes
P1 C13 C18 119.1(9) yes
C14 C13 C18 120.0(7) yes
C13 C14 C15 119.3(5) yes
C14 C15 C16 120.8(6) yes
C15 C16 C17 119.8(8) yes
C16 C17 C18 120.8(6) yes
C13 C18 C17 119.3(5) yes
P2 C19 C20 121.2(9) yes
P2 C19 C24 119.3(9) yes
C20 C19 C24 119.4(9) yes
AU2 C20 C19 123.9(9) yes
AU2 C20 C21 118.5(9) yes
C19 C20 C21 117.6(9) yes
C20 C21 C22 120.9(10) yes
C21 C22 C23 120.8(10) yes
C22 C23 C24 118.4(10) yes
C19 C24 C23 122.8(10) yes
P2 C25 C26 116.9(9) yes
P2 C25 C30 123.1(8) yes
C26 C25 C30 120.0(7) yes
C25 C26 C27 119.3(5) yes
C26 C27 C28 120.8(6) yes
C27 C28 C29 119.8(8) yes
C28 C29 C30 120.8(6) yes
C25 C30 C29 119.3(5) yes
P2 C31 C32 122.9(9) yes
P2 C31 C36 117.1(9) yes
C32 C31 C36 120.0(7) yes
C31 C32 C33 119.3(5) yes
C32 C33 C34 120.8(6) yes
C33 C34 C35 119.8(8) yes
C34 C35 C36 120.8(6) yes
C31 C36 C35 119.3(5) yes
AU2 C37 C38 127.2(5) yes
AU2 C37 C42 117.6(5) yes
C38 C37 C42 115.0(9) yes
F1 C38 C37 121.1(6) yes
F1 C38 C39 115.6(7) yes
C37 C38 C39 123.3(8) yes
F2 C39 C38 120.3(8) yes
F2 C39 C40 120.3(7) yes
C38 C39 C40 119.4(8) yes
F3 C40 C39 120.2(5) yes
F3 C40 C41 120.2(5) yes
C39 C40 C41 119.6(10) yes
F4 C41 C40 120.3(7) yes
F4 C41 C42 120.3(8) yes
C40 C41 C42 119.4(8) yes
F5 C42 C37 121.1(6) yes
F5 C42 C41 115.6(7) yes
C37 C42 C41 123.3(8) yes
AU2 C43 C44 117.3(5) yes
AU2 C43 C48 127.7(5) yes
C44 C43 C48 115.0(9) yes
F6 C44 C43 121.1(6) yes
F6 C44 C45 115.6(7) yes
C43 C44 C45 123.3(8) yes
F7 C45 C44 120.3(8) yes
F7 C45 C46 120.3(7) yes
C44 C45 C46 119.4(8) yes
F8 C46 C45 120.2(5) yes
F8 C46 C47 120.2(5) yes
C45 C46 C47 119.6(10) yes
F9 C47 C46 120.3(7) yes
F9 C47 C48 120.3(8) yes
C46 C47 C48 119.4(8) yes
F10 C48 C43 121.1(6) yes
F10 C48 C47 115.6(7) yes
C43 C48 C47 123.3(8) yes
AU4 AU3 P3 84.8(1) yes
AU4 AU3 P4 83.6(1) yes
P3 AU3 P4 168.3(2) yes
AU3 AU4 C52 89.4(4) yes
AU3 AU4 C70 90.5(4) yes
AU3 AU4 C87 95.2(2) yes
AU3 AU4 C93 93.2(2) yes
C52 AU4 C70 179.2(4) yes
C52 AU4 C87 88.1(4) yes
C52 AU4 C93 91.2(4) yes
C70 AU4 C87 92.7(4) yes
C70 AU4 C93 88.0(4) yes
C87 AU4 C93 171.6(2) yes
AU3 P3 C51 111.4(5) yes
AU3 P3 C57 117.9(5) yes
AU3 P3 C63 110.8(5) yes
C51 P3 C57 105.2(6) yes
C51 P3 C63 106.1(6) yes
C57 P3 C63 104.6(6) yes
AU3 P4 C69 112.5(5) yes
AU3 P4 C75 111.3(5) yes
AU3 P4 C81 115.2(5) yes
C69 P4 C75 105.9(6) yes
C69 P4 C81 103.8(7) yes
C75 P4 C81 107.3(6) yes
P3 C51 C52 121.8(9) yes
P3 C51 C56 118.8(10) yes
C52 C51 C56 119.4(9) yes
AU4 C52 C51 124.8(9) yes
AU4 C52 C53 117.4(9) yes
C51 C52 C53 117.6(9) yes
C52 C53 C54 120.9(10) yes
C53 C54 C55 120.8(10) yes
C54 C55 C56 118.4(10) yes
C51 C56 C55 122.8(10) yes
P3 C57 C58 118.2(8) yes
P3 C57 C62 121.6(8) yes
C58 C57 C62 120.0(7) yes
C57 C58 C59 119.3(5) yes
C58 C59 C60 120.8(6) yes
C59 C60 C61 119.8(8) yes
C60 C61 C62 120.8(6) yes
C57 C62 C61 119.3(5) yes
P3 C63 C64 122.1(9) yes
P3 C63 C68 117.9(9) yes
C64 C63 C68 120.0(7) yes
C63 C64 C65 119.3(5) yes
C64 C65 C66 120.8(6) yes
C65 C66 C67 119.8(8) yes
C66 C67 C68 120.8(6) yes
C63 C68 C67 119.3(5) yes
P4 C69 C70 121.6(10) yes
P4 C69 C74 118.9(10) yes
C70 C69 C74 119.4(9) yes
AU4 C70 C69 124.4(9) yes
AU4 C70 C71 118.0(10) yes
C69 C70 C71 117.6(9) yes
C70 C71 C72 120.9(10) yes
C71 C72 C73 120.8(10) yes
C72 C73 C74 118.4(10) yes
C69 C74 C73 122.8(10) yes
P4 C75 C76 117.5(9) yes
P4 C75 C80 122.4(9) yes
C76 C75 C80 120.0(7) yes
C75 C76 C77 119.3(5) yes
C76 C77 C78 120.8(6) yes
C77 C78 C79 119.8(8) yes
C78 C79 C80 120.8(6) yes
C75 C80 C79 119.3(5) yes
P4 C81 C82 121.1(8) yes
P4 C81 C86 118.8(8) yes
C82 C81 C86 120.0(7) yes
C81 C82 C83 119.3(5) yes
C82 C83 C84 120.8(6) yes
C83 C84 C85 119.8(8) yes
C84 C85 C86 120.8(6) yes
C81 C86 C85 119.3(5) yes
AU4 C87 C88 125.9(5) yes
AU4 C87 C92 119.1(5) yes
C88 C87 C92 115.0(9) yes
F11 C88 C87 121.1(6) yes
F11 C88 C89 115.6(7) yes
C87 C88 C89 123.3(8) yes
F12 C89 C88 120.3(8) yes
F12 C89 C90 120.3(7) yes
C88 C89 C90 119.4(8) yes
F13 C90 C89 120.2(5) yes
F13 C90 C91 120.2(5) yes
C89 C90 C91 119.6(10) yes
F14 C91 C90 120.3(7) yes
F14 C91 C92 120.3(8) yes
C90 C91 C92 119.4(8) yes
F15 C92 C87 121.1(6) yes
F15 C92 C91 115.6(7) yes
C87 C92 C91 123.3(8) yes
AU4 C93 C94 118.2(5) yes
AU4 C93 C98 126.7(5) yes
C94 C93 C98 115.0(9) yes
F16 C94 C93 121.1(6) yes
F16 C94 C95 115.6(7) yes
C93 C94 C95 123.3(8) yes
F17 C95 C94 120.3(8) yes
F17 C95 C96 120.3(7) yes
C94 C95 C96 119.4(8) yes
F18 C96 C95 120.2(5) yes
F18 C96 C97 120.2(5) yes
C95 C96 C97 119.6(10) yes
F19 C97 C96 120.3(7) yes
F19 C97 C98 120.3(8) yes
C96 C97 C98 119.4(8) yes
F20 C98 C93 121.1(6) yes
F20 C98 C97 115.6(7) yes
C93 C98 C97 123.3(8) yes
C2 C3 H1C3 119.6 no
C4 C3 H1C3 119.6 no
C3 C4 H1C4 119.6 no
C5 C4 H1C4 119.6 no
C4 C5 H1C5 120.8 no
C6 C5 H1C5 120.8 no
C1 C6 H1C6 118.6 no
C5 C6 H1C6 118.6 no
C7 C8 H1C8 120.4 no
C9 C8 H1C8 120.4 no
C8 C9 H1C9 119.6 no
C10 C9 H1C9 119.6 no
C9 C10 H1C10 120.1 no
C11 C10 H1C10 120.1 no
C10 C11 H1C11 119.6 no
C12 C11 H1C11 119.6 no
C7 C12 H1C12 120.4 no
C11 C12 H1C12 120.4 no
C13 C14 H1C14 120.4 no
C15 C14 H1C14 120.4 no
C14 C15 H1C15 119.6 no
C16 C15 H1C15 119.6 no
C15 C16 H1C16 120.1 no
C17 C16 H1C16 120.1 no
C16 C17 H1C17 119.6 no
C18 C17 H1C17 119.6 no
C13 C18 H1C18 120.4 no
C17 C18 H1C18 120.4 no
C20 C21 H1C21 119.6 no
C22 C21 H1C21 119.6 no
C21 C22 H1C22 119.6 no
C23 C22 H1C22 119.6 no
C22 C23 H1C23 120.8 no
C24 C23 H1C23 120.8 no
C19 C24 H1C24 118.6 no
C23 C24 H1C24 118.6 no
C25 C26 H1C26 120.4 no
C27 C26 H1C26 120.4 no
C26 C27 H1C27 119.6 no
C28 C27 H1C27 119.6 no
C27 C28 H1C28 120.1 no
C29 C28 H1C28 120.1 no
C28 C29 H1C29 119.6 no
C30 C29 H1C29 119.6 no
C25 C30 H1C30 120.4 no
C29 C30 H1C30 120.4 no
C31 C32 H1C32 120.4 no
C33 C32 H1C32 120.4 no
C32 C33 H1C33 119.6 no
C34 C33 H1C33 119.6 no
C33 C34 H1C34 120.1 no
C35 C34 H1C34 120.1 no
C34 C35 H1C35 119.6 no
C36 C35 H1C35 119.6 no
C31 C36 H1C36 120.4 no
C35 C36 H1C36 120.4 no
C52 C53 H1C53 119.6 no
C54 C53 H1C53 119.6 no
C53 C54 H1C54 119.6 no
C55 C54 H1C54 119.6 no
C54 C55 H1C55 120.8 no
C56 C55 H1C55 120.8 no
C51 C56 H1C56 118.6 no
C55 C56 H1C56 118.6 no
C57 C58 H1C58 120.4 no
C59 C58 H1C58 120.4 no
C58 C59 H1C59 119.6 no
C60 C59 H1C59 119.6 no
C59 C60 H1C60 120.1 no
C61 C60 H1C60 120.1 no
C60 C61 H1C61 119.6 no
C62 C61 H1C61 119.6 no
C57 C62 H1C62 120.4 no
C61 C62 H1C62 120.4 no
C65 C64 H1C64 120.4 no
C63 C64 H1C64 120.4 no
C64 C65 H1C65 119.6 no
C66 C65 H1C65 119.6 no
C65 C66 H1C66 120.1 no
C67 C66 H1C66 120.1 no
C66 C67 H1C67 119.6 no
C68 C67 H1C67 119.6 no
C63 C68 H1C68 120.4 no
C67 C68 H1C68 120.4 no
C70 C71 H1C71 119.6 no
C72 C71 H1C71 119.6 no
C71 C72 H1C72 119.6 no
C73 C72 H1C72 119.6 no
C72 C73 H1C73 120.8 no
C74 C73 H1C73 120.8 no
C69 C74 H1C74 118.6 no
C73 C74 H1C74 118.6 no
C75 C76 H1C76 120.4 no
C77 C76 H1C76 120.4 no
C76 C77 H1C77 119.6 no
C78 C77 H1C77 119.6 no
C77 C78 H1C78 120.1 no
C79 C78 H1C78 120.1 no
C78 C79 H1C79 119.6 no
C80 C79 H1C79 119.6 no
C75 C80 H1C80 120.4 no
C79 C80 H1C80 120.4 no
C81 C82 H1C82 120.4 no
C83 C82 H1C82 120.4 no
C82 C83 H1C83 119.6 no
C84 C83 H1C83 119.6 no
C83 C84 H1C84 120.1 no
C85 C84 H1C84 120.1 no
C84 C85 H1C85 119.6 no
C86 C85 H1C85 119.6 no
C81 C86 H1C86 120.4 no
C85 C86 H1C86 120.4 no

loop_
_geom_bond_atom_site_label_1
_geom_bond_atom_site_label_2
_geom_bond_distance
_geom_bond_publ_flag
AU1 AU2 2.931(1) yes
AU1 P1 2.309(5) yes
AU1 P2 2.308(5) yes
AU2 C2 2.101(12) yes
AU2 C20 2.098(12) yes
AU2 C37 2.097(10) yes
AU2 C43 2.081(10) yes
P1 C1 1.836(13) yes
P1 C7 1.821(12) yes
P1 C13 1.816(12) yes
P2 C19 1.816(13) yes
P2 C25 1.833(12) yes
P2 C31 1.820(12) yes
F1 C38 1.350(8) yes
F2 C39 1.344(9) yes
F3 C40 1.356(11) yes
F4 C41 1.344(9) yes
F5 C42 1.350(8) yes
F6 C44 1.350(8) yes
F7 C45 1.344(9) yes
F8 C46 1.356(11) yes
F9 C47 1.344(9) yes
F10 C48 1.350(8) yes
C1 C2 1.394(12) yes
C1 C6 1.406(12) yes
C2 C3 1.419(13) yes
C3 C4 1.387(15) yes
C4 C5 1.389(15) yes
C5 C6 1.353(13) yes
C7 C8 1.382(6) yes
C7 C12 1.382(6) yes
C8 C9 1.391(7) yes
C9 C10 1.363(7) yes
C10 C11 1.363(7) yes
C11 C12 1.391(7) yes
C13 C14 1.382(6) yes
C13 C18 1.382(6) yes
C14 C15 1.391(7) yes
C15 C16 1.363(7) yes
C16 C17 1.363(7) yes
C17 C18 1.391(7) yes
C19 C20 1.394(12) yes
C19 C24 1.406(12) yes
C20 C21 1.419(13) yes
C21 C22 1.387(15) yes
C22 C23 1.389(15) yes
C23 C24 1.353(13) yes
C25 C26 1.382(6) yes
C25 C30 1.382(6) yes
C26 C27 1.391(7) yes
C27 C28 1.363(7) yes
C28 C29 1.363(7) yes
C29 C30 1.391(7) yes
C31 C32 1.382(6) yes
C31 C36 1.382(6) yes
C32 C33 1.391(7) yes
C33 C34 1.363(7) yes
C34 C35 1.363(7) yes
C35 C36 1.391(7) yes
C37 C38 1.373(8) yes
C37 C42 1.373(8) yes
C38 C39 1.388(10) yes
C39 C40 1.363(9) yes
C40 C41 1.363(9) yes
C41 C42 1.388(10) yes
C43 C44 1.373(8) yes
C43 C48 1.373(8) yes
C44 C45 1.388(10) yes
C45 C46 1.363(9) yes
C46 C47 1.363(9) yes
C47 C48 1.388(10) yes
AU3 AU4 2.921(1) yes
AU3 P3 2.308(5) yes
AU3 P4 2.320(5) yes
AU4 C52 2.093(12) yes
AU4 C70 2.088(12) yes
AU4 C87 2.090(10) yes
AU4 C93 2.087(10) yes
P3 C51 1.823(13) yes
P3 C57 1.822(11) yes
P3 C63 1.828(11) yes
P4 C69 1.801(13) yes
P4 C75 1.821(12) yes
P4 C81 1.828(12) yes
F11 C88 1.350(8) yes
F12 C89 1.344(9) yes
F13 C90 1.356(11) yes
F14 C91 1.344(9) yes
F15 C92 1.350(8) yes
F16 C94 1.350(8) yes
F17 C95 1.344(9) yes
F18 C96 1.356(11) yes
F19 C97 1.344(9) yes
F20 C98 1.350(8) yes
C51 C52 1.394(12) yes
C51 C56 1.406(12) yes
C52 C53 1.419(13) yes
C53 C54 1.387(15) yes
C54 C55 1.389(15) yes
C55 C56 1.353(13) yes
C57 C58 1.382(6) yes
C57 C62 1.382(6) yes
C58 C59 1.391(7) yes
C59 C60 1.363(7) yes
C60 C61 1.363(7) yes
C61 C62 1.391(7) yes
C63 C64 1.382(6) yes
C63 C68 1.382(6) yes
C64 C65 1.391(7) yes
C65 C66 1.363(7) yes
C66 C67 1.363(7) yes
C67 C68 1.391(7) yes
C69 C70 1.394(12) yes
C69 C74 1.406(12) yes
C70 C71 1.419(13) yes
C71 C72 1.387(15) yes
C72 C73 1.389(15) yes
C73 C74 1.353(13) yes
C75 C76 1.382(6) yes
C75 C80 1.382(6) yes
C76 C77 1.391(7) yes
C77 C78 1.363(7) yes
C78 C79 1.363(7) yes
C79 C80 1.391(7) yes
C81 C82 1.382(6) yes
C81 C86 1.382(6) yes
C82 C83 1.391(7) yes
C83 C84 1.363(7) yes
C84 C85 1.363(7) yes
C85 C86 1.391(7) yes
C87 C88 1.373(8) yes
C87 C92 1.373(8) yes
C88 C89 1.388(10) yes
C89 C90 1.363(9) yes
C90 C91 1.363(9) yes
C91 C92 1.388(10) yes
C93 C94 1.373(8) yes
C93 C98 1.373(8) yes
C94 C95 1.388(10) yes
C95 C96 1.363(9) yes
C96 C97 1.363(9) yes
C97 C98 1.388(10) yes
C3 H1C3 1.000 no
C4 H1C4 1.000 no
C5 H1C5 1.000 no
C6 H1C6 1.000 no
C8 H1C8 1.000 no
C9 H1C9 1.000 no
C10 H1C10 1.000 no
C11 H1C11 1.000 no
C12 H1C12 1.000 no
C14 H1C14 1.000 no
C15 H1C15 1.000 no
C16 H1C16 1.000 no
C17 H1C17 1.000 no
C18 H1C18 1.000 no
C21 H1C21 1.000 no
C22 H1C22 1.000 no
C23 H1C23 1.000 no
C24 H1C24 1.000 no
C26 H1C26 1.000 no
C27 H1C27 1.000 no
C28 H1C28 1.000 no
C29 H1C29 1.000 no
C30 H1C30 1.000 no
C32 H1C32 1.000 no
C33 H1C33 1.000 no
C34 H1C34 1.000 no
C35 H1C35 1.000 no
C36 H1C36 1.000 no
C53 H1C53 1.000 no
C54 H1C54 1.000 no
C55 H1C55 1.000 no
C56 H1C56 1.000 no
C58 H1C58 1.000 no
C59 H1C59 1.000 no
C60 H1C60 1.000 no
C61 H1C61 1.000 no
C62 H1C62 1.000 no
C64 H1C64 1.000 no
C65 H1C65 1.000 no
C66 H1C66 1.000 no
C67 H1C67 1.000 no
C68 H1C68 1.000 no
C71 H1C71 1.000 no
C72 H1C72 1.000 no
C73 H1C73 1.000 no
C74 H1C74 1.000 no
C76 H1C76 1.000 no
C77 H1C77 1.000 no
C78 H1C78 1.000 no
C79 H1C79 1.000 no
C80 H1C80 1.000 no
C82 H1C82 1.000 no
C83 H1C83 1.000 no
C84 H1C84 1.000 no
C85 H1C85 1.000 no
C86 H1C86 1.000 no
